data_4321810
loop_
_publ_author_name
'Rolf Minkwitz'
'Stefan Reinemann'
'Oliver Blecher'
'Hans Hartl'
'Irene Br\"udgam'

_publ_contact_author
;
 Prof. Dr. Rolf Minkwitz
 Fachbereich Chemie der Universit\"at Dortmund
 D-44221 Dortmund, Germany
;
_publ_contact_author_email minkwitz@citrin.chemie.uni-dortmund.de
_publ_contact_author_fax '049 231 755-3797'
_publ_contact_author_phone '049 231 755-3809'
_publ_section_title
;
 Halogenated Carboxonium Salts: Preparation and Structural Analysis
;
_journal_name_full 'Inorganic Chemistry'
_journal_page_first 844
_journal_page_last 847
_journal_paper_doi 10.1021/ic981212o
_journal_volume 38
_journal_year 1999
_chemical_formula_structural 'CH3OCHF+ SbF6-'
_chemical_formula_sum 'C2 H4 F7 O Sb'
_chemical_formula_weight 298.80
_chemical_name_systematic
; 
Methyl-fluoromethylidene-oxonium-hexafluoroantimonate  
;
_space_group_IT_number 14
_symmetry_cell_setting monoclinic
_symmetry_space_group_name_Hall '-P 2ybc'
_symmetry_space_group_name_H-M 'P 1 21/c 1'
_atom_sites_solution_hydrogens geom
_atom_sites_solution_primary direct
_atom_sites_solution_secondary difmap
_audit_creation_method SHELXL
_cell_angle_alpha 90.00(3)
_cell_angle_beta 111.27(2)
_cell_angle_gamma 90.00(3)
_cell_formula_units_Z 4
_cell_length_a 9.942(2)
_cell_length_b 7.454(2)
_cell_length_c 10.297(3)
_cell_measurement_reflns_used 25
_cell_measurement_temperature 125(2)
_cell_measurement_theta_max 26.3
_cell_measurement_theta_min 15
_cell_volume 711.1(3)
_computing_cell_refinement 'NONIUS EXPRESS'
_computing_data_collection 'NONIUS EXPRESS'
_computing_data_reduction 'NONIUS MOLEN'
_computing_molecular_graphics 'ORTEP, SHELXTL PLUS (1990)'
_computing_structure_refinement 'SHELXL-93 (Sheldrick, 1993)'
_computing_structure_solution 'SHELXS-86 (Sheldrick, 1990)'
_diffrn_ambient_temperature 125(2)
_diffrn_measurement_device 'NONIUS CAD4'
_diffrn_measurement_method omega/2theta
_diffrn_radiation_monochromator graphite
_diffrn_radiation_source 'fine-focus sealed tube'
_diffrn_radiation_type MoK\a
_diffrn_radiation_wavelength 0.71073
_diffrn_reflns_av_R_equivalents 0.0591
_diffrn_reflns_av_sigmaI/netI 0.0467
_diffrn_reflns_limit_h_max 13
_diffrn_reflns_limit_h_min 0
_diffrn_reflns_limit_k_max 10
_diffrn_reflns_limit_k_min -10
_diffrn_reflns_limit_l_max 13
_diffrn_reflns_limit_l_min -14
_diffrn_reflns_number 4209
_diffrn_reflns_theta_max 29.96
_diffrn_reflns_theta_min 3.46
_diffrn_standards_interval_count 300
_diffrn_standards_number 3
_exptl_absorpt_coefficient_mu 3.959
_exptl_absorpt_correction_T_max 0.9976
_exptl_absorpt_correction_T_min 0.729
_exptl_absorpt_correction_type psi-scan
_exptl_crystal_colour colorless
_exptl_crystal_density_diffrn 2.791
_exptl_crystal_F_000 552
_exptl_crystal_size_max 0.4
_exptl_crystal_size_mid 0.3
_exptl_crystal_size_min 0.3
_refine_diff_density_max 3.731
_refine_diff_density_min -3.648
_refine_diff_density_rms 0.296
_refine_ls_extinction_coef 0.0113(18)
_refine_ls_extinction_expression Fc^*^=kFc[1+0.001xFc^2^\l^3^/sin(2\q)]^-1/4^
_refine_ls_extinction_method SHELXL
_refine_ls_goodness_of_fit_all 1.196
_refine_ls_goodness_of_fit_obs 1.218
_refine_ls_hydrogen_treatment refxyz
_refine_ls_matrix_type full
_refine_ls_number_parameters 113
_refine_ls_number_reflns 2072
_refine_ls_number_restraints 0
_refine_ls_restrained_S_all 1.198
_refine_ls_restrained_S_obs 1.218
_refine_ls_R_factor_all 0.0516
_refine_ls_R_factor_obs 0.0471
_refine_ls_shift/esd_max -0.001
_refine_ls_shift/esd_mean 0.000
_refine_ls_structure_factor_coef Fsqd
_refine_ls_weighting_details 'w=1/[\s^2^(Fo^2^)+(0.1000P)^2^+0.0000P] where P=(Fo^2^+2Fc^2^)/3'
_refine_ls_weighting_scheme calc
_refine_ls_wR_factor_all 0.1515
_refine_ls_wR_factor_obs 0.1446
_reflns_number_observed 1835
_reflns_number_total 2073
_reflns_observed_criterion >2sigma(I)
_cod_data_source_file ic981212o_1.cif
_cod_data_source_block fleth_psi
_cod_depositor_comments
;
The following automatic conversions were performed:

'_refine_ls_weighting_scheme' value 'calc
w=1/[\s^2^(Fo^2^)+(0.1000P)^2^+0.0000P] where P=(Fo^2^+2Fc^2^)/3' was
changed to 'calc'. New tag '_refine_ls_weighting_details' was
created. The value of the new tag was set to
'w=1/[\s^2^(Fo^2^)+(0.1000P)^2^+0.0000P] where P=(Fo^2^+2Fc^2^)/3'.

Automatic conversion script
Id: cif_fix_values 3143 2015-03-26 13:38:13Z robertas 
;
_cod_database_code 4321810

loop_
_symmetry_equiv_pos_as_xyz
'x, y, z'
'-x, y+1/2, -z+1/2'
'-x, -y, -z'
'x, -y-1/2, z-1/2'

loop_
_atom_site_aniso_label
_atom_site_aniso_U_11
_atom_site_aniso_U_22
_atom_site_aniso_U_33
_atom_site_aniso_U_23
_atom_site_aniso_U_13
_atom_site_aniso_U_12
Sb 0.0061(3) 0.0122(2) 0.0186(3) 0.00012(6) 0.0038(2) -0.00091(6)
F1 0.0160(11) 0.0171(10) 0.0277(11) 0.0039(8) 0.0122(9) -0.0005(8)
F2 0.0255(13) 0.0230(12) 0.0381(14) 0.0068(10) 0.0194(11) -0.0042(10)
F3 0.0190(12) 0.0182(12) 0.055(2) 0.0082(11) 0.0194(12) 0.0084(9)
F4 0.0171(12) 0.0245(13) 0.065(2) 0.0119(12) 0.0229(13) 0.0126(10)
F5 0.0263(13) 0.043(2) 0.0209(11) -0.0081(11) 0.0041(9) -0.0169(12)
F6 0.0254(14) 0.046(2) 0.0264(12) -0.0088(11) 0.0019(10) -0.0221(13)
O 0.015(2) 0.0205(14) 0.027(2) 0.0037(12) 0.0084(12) 0.0028(10)
C1 0.012(3) 0.026(3) 0.048(4) -0.002(2) 0.012(3) 0.0044(14)
C2 0.015(3) 0.015(2) 0.029(3) -0.0013(12) 0.012(2) -0.0009(13)
F7 0.040(2) 0.021(2) 0.034(2) -0.0045(8) 0.026(2) -0.0043(8)

loop_
_atom_site_label
_atom_site_type_symbol
_atom_site_fract_x
_atom_site_fract_y
_atom_site_fract_z
_atom_site_U_iso_or_equiv
_atom_site_thermal_displace_type
_atom_site_occupancy
_atom_site_calc_flag
_atom_site_refinement_flags
_atom_site_disorder_group
Sb Sb 0.23358(3) 0.24440(3) 0.65664(3) 0.0125(2) Uani 1 d . .
F1 F 0.1447(3) 0.0805(3) 0.7404(3) 0.0191(5) Uani 1 d . .
F2 F 0.3179(3) 0.4107(3) 0.5737(3) 0.0267(6) Uani 1 d . .
F3 F 0.0895(3) 0.4105(3) 0.6532(3) 0.0290(6) Uani 1 d . .
F4 F 0.3749(3) 0.0735(4) 0.6689(4) 0.0333(7) Uani 1 d . .
F5 F 0.1173(3) 0.1573(4) 0.4821(3) 0.0314(6) Uani 1 d . .
F6 F 0.3461(3) 0.3343(4) 0.8320(3) 0.0348(7) Uani 1 d . .
O O 0.7862(5) 0.2693(4) 0.1264(5) 0.0203(7) Uani 1 d . .
C1 C 0.6269(9) 0.2573(6) 0.0732(10) 0.0282(15) Uani 1 d . .
C2 C 0.8560(8) 0.2625(5) 0.2517(8) 0.0187(11) Uani 1 d . .
F7 F 0.7956(6) 0.2522(3) 0.3409(4) 0.0283(9) Uani 1 d . .
H11 H 0.6052(71) 0.1654(100) 0.0573(68) 0.030 Uiso 1 d . .
H12 H 0.5857(88) 0.2783(70) 0.1354(83) 0.030 Uiso 1 d . .
H13 H 0.5949(72) 0.3260(100) 0.0247(68) 0.030 Uiso 1 d . .
H2 H 0.9262(100) 0.2687(67) 0.2705(88) 0.030 Uiso 1 d . .

loop_
_atom_type_symbol
_atom_type_description
_atom_type_scat_dispersion_real
_atom_type_scat_dispersion_imag
_atom_type_scat_source
Sb Sb -0.5866 1.5461 'International Tables Vol C Tables 4.2.6.8 and 6.1.1.4'
H H 0.0000 0.0000 'International Tables Vol C Tables 4.2.6.8 and 6.1.1.4'
F F 0.0171 0.0103 'International Tables Vol C Tables 4.2.6.8 and 6.1.1.4'
O O 0.0106 0.0060 'International Tables Vol C Tables 4.2.6.8 and 6.1.1.4'
C C 0.0033 0.0016 'International Tables Vol C Tables 4.2.6.8 and 6.1.1.4'

loop_
_geom_angle_atom_site_label_1
_geom_angle_atom_site_label_2
_geom_angle_atom_site_label_3
_geom_angle
_geom_angle_site_symmetry_1
_geom_angle_site_symmetry_3
_geom_angle_publ_flag
F5 Sb F4 90.91(14) . . ?
F5 Sb F2 90.81(13) . . ?
F4 Sb F2 91.84(12) . . ?
F5 Sb F6 178.59(12) . . ?
F4 Sb F6 90.4(2) . . ?
F2 Sb F6 89.62(13) . . ?
F5 Sb F3 90.54(14) . . ?
F4 Sb F3 176.68(11) . . ?
F2 Sb F3 91.13(11) . . ?
F6 Sb F3 88.11(14) . . ?
F5 Sb F1 89.19(12) . . ?
F4 Sb F1 89.61(11) . . ?
F2 Sb F1 178.55(9) . . ?
F6 Sb F1 90.34(12) . . ?
F3 Sb F1 87.42(11) . . ?
C2 O C1 120.7(5) . . ?
O C1 H11 109.5(54) . . ?
O C1 H12 115.6(53) . . ?
H11 C1 H12 98.7(58) . . ?
O C1 H13 111.5(56) . . ?
H11 C1 H13 120.6(84) . . ?
H12 C1 H13 100.1(66) . . ?
O C2 F7 121.9(7) . . ?
O C2 H2 116.4(75) . . ?
F7 C2 H2 121.6(76) . . ?

loop_
_geom_bond_atom_site_label_1
_geom_bond_atom_site_label_2
_geom_bond_distance
_geom_bond_site_symmetry_2
_geom_bond_publ_flag
Sb F5 1.866(3) . ?
Sb F4 1.866(2) . ?
Sb F2 1.868(2) . ?
Sb F6 1.870(3) . ?
Sb F3 1.884(2) . ?
Sb F1 1.889(2) . ?
O C2 1.224(9) . ?
O C1 1.479(9) . ?
C1 H11 0.72(7) . ?
C1 H12 0.89(8) . ?
C1 H13 0.71(7) . ?
C2 F7 1.269(7) . ?
C2 H2 0.65(9) . ?

loop_
_geom_torsion_atom_site_label_1
_geom_torsion_atom_site_label_2
_geom_torsion_atom_site_label_3
_geom_torsion_atom_site_label_4
_geom_torsion
_geom_torsion_site_symmetry_1
_geom_torsion_site_symmetry_2
_geom_torsion_site_symmetry_3
_geom_torsion_site_symmetry_4
_geom_torsion_publ_flag
F7 C2 O C1 -2.8(6) . . . . ?
